data_4025255
loop_
_publ_author_name
'Hai Ma'
'Kun Liu'
'Fa-Guang Zhang'
'Chuan-Le Zhu'
'Jing Nie'
'Jun-An Ma'

_publ_section_title
;
 Chiral Bifunctional Thiourea-Catalyzed Enantioselective Michael Addition
 of Ketones to Nitrodienes
;
_journal_name_full 'Journal of Organic Chemistry'
_journal_page_first 1402
_journal_page_last 1409
_journal_paper_doi 10.1021/jo901991v
_journal_volume 75
_journal_year 2010
_chemical_formula_moiety 'C29 H37 N3 O11 S'
_chemical_formula_sum 'C29 H37 N3 O11 S'
_chemical_formula_weight 635.68
_chemical_name_systematic
; 
 ? 
;
_space_group_IT_number 170
_symmetry_cell_setting hexagonal
_symmetry_space_group_name_Hall 'P 65'
_symmetry_space_group_name_H-M 'P 65'
_atom_sites_solution_hydrogens geom
_atom_sites_solution_primary direct
_atom_sites_solution_secondary difmap
_audit_creation_method SHELXL-97
_cell_angle_alpha 90.00
_cell_angle_beta 90.00
_cell_angle_gamma 120.00
_cell_formula_units_Z 6
_cell_length_a 22.7516(9)
_cell_length_b 22.7516(9)
_cell_length_c 10.9962(6)
_cell_measurement_reflns_used 12497
_cell_measurement_temperature 293(2)
_cell_measurement_theta_max 27.9
_cell_measurement_theta_min 1.8
_cell_volume 4929.4(4)
_computing_cell_refinement CrystalClear
_computing_data_collection CrystalClear
_computing_data_reduction CrystalClear
_computing_publication_material 'CrystalStructure 3.7.0'
_computing_structure_refinement 'SHELXL-97 (Sheldrick, 1997)'
_computing_structure_solution 'SHELXS-97 (Sheldrick, 1990)'
_diffrn_ambient_temperature 293(2)
_diffrn_detector_area_resol_mean 7.31
_diffrn_measured_fraction_theta_full 1.000
_diffrn_measured_fraction_theta_max 1.000
_diffrn_measurement_device_type 'Rigaku Saturn'
_diffrn_measurement_method \w
_diffrn_radiation_monochromator confocal
_diffrn_radiation_source 'Rotating anode'
_diffrn_radiation_type MoK\a
_diffrn_radiation_wavelength 0.71070
_diffrn_reflns_av_R_equivalents 0.0516
_diffrn_reflns_av_sigmaI/netI 0.0378
_diffrn_reflns_limit_h_max 27
_diffrn_reflns_limit_h_min -29
_diffrn_reflns_limit_k_max 29
_diffrn_reflns_limit_k_min -29
_diffrn_reflns_limit_l_max 14
_diffrn_reflns_limit_l_min -14
_diffrn_reflns_number 56638
_diffrn_reflns_theta_full 27.88
_diffrn_reflns_theta_max 27.88
_diffrn_reflns_theta_min 1.79
_exptl_absorpt_coefficient_mu 0.159
_exptl_absorpt_correction_T_max 0.955
_exptl_absorpt_correction_T_min 0.887
_exptl_absorpt_correction_type multi-scan
_exptl_absorpt_process_details CrystalClear
_exptl_crystal_colour colorless
_exptl_crystal_density_diffrn 1.285
_exptl_crystal_density_method 'not measured'
_exptl_crystal_description block
_exptl_crystal_F_000 2016
_exptl_crystal_size_max 0.22
_exptl_crystal_size_mid 0.20
_exptl_crystal_size_min 0.18
_refine_diff_density_max 0.734
_refine_diff_density_min -0.293
_refine_diff_density_rms 0.075
_refine_ls_abs_structure_details 'Flack H D (1983), Acta Cryst. A39, 876-881'
_refine_ls_abs_structure_Flack 0.08(9)
_refine_ls_extinction_method none
_refine_ls_goodness_of_fit_ref 1.151
_refine_ls_hydrogen_treatment constr
_refine_ls_matrix_type full
_refine_ls_number_parameters 410
_refine_ls_number_reflns 7768
_refine_ls_number_restraints 19
_refine_ls_restrained_S_all 1.151
_refine_ls_R_factor_all 0.0692
_refine_ls_R_factor_gt 0.0623
_refine_ls_shift/su_max 0.001
_refine_ls_shift/su_mean 0.000
_refine_ls_structure_factor_coef Fsqd
_refine_ls_weighting_details 'calc w=1/[\s^2^(Fo^2^)+(0.1075P)^2^+0.1689P] where P=(Fo^2^+2Fc^2^)/3'
_refine_ls_weighting_scheme calc
_refine_ls_wR_factor_gt 0.1790
_refine_ls_wR_factor_ref 0.1839
_reflns_number_gt 7018
_reflns_number_total 7768
_reflns_threshold_expression >2sigma(I)
_cod_data_source_file jo901991v_si_001.cif
_cod_data_source_block shelxl
_cod_depositor_comments
;
The following automatic conversions were performed:

'_symmetry_cell_setting' tag value 'hexgonal' was replaced with
'hexagonal' value.

Automatic conversion script
Id: cif_fix_values 1646 2011-03-28 12:23:43Z adriana 
;
_cod_database_code 4025255

loop_
_symmetry_equiv_pos_as_xyz
'x, y, z'
'x-y, x, z+5/6'
'-y, x-y, z+2/3'
'-x, -y, z+1/2'
'-x+y, -x, z+1/3'
'y, -x+y, z+1/6'

loop_
_atom_site_label
_atom_site_type_symbol
_atom_site_fract_x
_atom_site_fract_y
_atom_site_fract_z
_atom_site_U_iso_or_equiv
_atom_site_adp_type
_atom_site_occupancy
_atom_site_symmetry_multiplicity
_atom_site_calc_flag
_atom_site_refinement_flags
_atom_site_disorder_assembly
_atom_site_disorder_group
S1 S 0.61091(4) 0.70657(4) 1.08965(7) 0.03843(19) Uani 1 1 d . . .
N1 N 0.71969(13) 0.56286(15) 0.9050(3) 0.0405(6) Uani 1 1 d . . .
H1A H 0.7052 0.5431 0.8359 0.049 Uiso 1 1 calc R . .
H1B H 0.7625 0.5894 0.9164 0.049 Uiso 1 1 calc R . .
N2 N 0.66009(12) 0.64781(12) 0.9432(2) 0.0315(5) Uani 1 1 d . . .
H2 H 0.6678 0.6391 0.8708 0.038 Uiso 1 1 calc R . .
N3 N 0.62235(12) 0.70945(12) 0.8461(2) 0.0319(5) Uani 1 1 d . . .
H3 H 0.6372 0.6990 0.7825 0.038 Uiso 1 1 calc R . .
O1 O 0.53425(10) 0.71074(10) 0.7473(2) 0.0362(5) Uani 1 1 d . . .
O2 O 0.69483(10) 0.85591(10) 0.84199(18) 0.0339(4) Uani 1 1 d . . .
O3 O 0.76152(12) 0.83310(15) 0.7217(3) 0.0605(8) Uani 1 1 d . . .
O4 O 0.64414(10) 0.91491(9) 0.67680(18) 0.0317(4) Uani 1 1 d . . .
O5 O 0.65668(11) 0.98319(11) 0.8341(2) 0.0418(5) Uani 1 1 d . . .
O6 O 0.49573(11) 0.84613(11) 0.6849(2) 0.0380(5) Uani 1 1 d . . .
O7 O 0.4882(2) 0.8476(2) 0.4825(3) 0.0778(10) Uani 1 1 d . . .
O8 O 0.46224(12) 0.69834(12) 0.5300(3) 0.0502(6) Uani 1 1 d . . .
O9 O 0.35702(16) 0.6356(2) 0.4573(4) 0.1118(16) Uani 1 1 d . . .
C1 C 0.55065(17) 0.46282(17) 1.0469(3) 0.0426(7) Uani 1 1 d . . .
H1 H 0.5629 0.4647 1.1281 0.051 Uiso 1 1 calc R . .
C2 C 0.4839(2) 0.4202(2) 1.0136(4) 0.0591(10) Uani 1 1 d . . .
H2A H 0.4516 0.3947 1.0721 0.071 Uiso 1 1 calc R . .
C3 C 0.46536(19) 0.4157(2) 0.8918(4) 0.0661(12) Uani 1 1 d . . .
H3A H 0.4209 0.3859 0.8680 0.079 Uiso 1 1 calc R . .
C4 C 0.51327(18) 0.45557(19) 0.8067(3) 0.0525(9) Uani 1 1 d . . .
H4 H 0.5004 0.4540 0.7260 0.063 Uiso 1 1 calc R . .
C5 C 0.58031(16) 0.49799(16) 0.8394(3) 0.0392(7) Uani 1 1 d . . .
H5 H 0.6122 0.5232 0.7801 0.047 Uiso 1 1 calc R . .
C6 C 0.60068(15) 0.50343(14) 0.9616(3) 0.0336(6) Uani 1 1 d . . .
C7 C 0.67167(14) 0.55123(14) 1.0031(3) 0.0327(6) Uani 1 1 d . . .
H7 H 0.6821 0.5309 1.0723 0.039 Uiso 1 1 calc R . .
C8 C 0.67834(14) 0.61929(14) 1.0440(2) 0.0304(6) Uani 1 1 d . . .
H8 H 0.6453 0.6094 1.1092 0.037 Uiso 1 1 calc R . .
C9 C 0.74814(15) 0.66958(15) 1.0935(3) 0.0357(6) Uani 1 1 d . . .
C10 C 0.7982(2) 0.7177(2) 1.0218(4) 0.0764(15) Uani 1 1 d . . .
H10 H 0.7899 0.7196 0.9395 0.092 Uiso 1 1 calc R . .
C11 C 0.8613(2) 0.7638(3) 1.0700(4) 0.092(2) Uani 1 1 d . . .
H11 H 0.8952 0.7951 1.0193 0.110 Uiso 1 1 calc R . .
C12 C 0.8736(2) 0.7632(2) 1.1922(4) 0.0624(11) Uani 1 1 d . . .
H12 H 0.9153 0.7948 1.2252 0.075 Uiso 1 1 calc R . .
C13 C 0.82367(17) 0.71562(19) 1.2644(4) 0.0507(8) Uani 1 1 d . . .
H13 H 0.8314 0.7147 1.3472 0.061 Uiso 1 1 calc R . .
C14 C 0.76190(16) 0.66896(17) 1.2156(3) 0.0409(7) Uani 1 1 d . . .
H14 H 0.7288 0.6364 1.2659 0.049 Uiso 1 1 calc R . .
C15 C 0.63174(14) 0.68718(14) 0.9557(3) 0.0302(6) Uani 1 1 d . . .
C16 C 0.59000(14) 0.74851(14) 0.8286(3) 0.0316(6) Uani 1 1 d . . .
H16 H 0.5739 0.7563 0.9063 0.038 Uiso 1 1 calc R . .
C17 C 0.63731(13) 0.81577(13) 0.7656(3) 0.0288(5) Uani 1 1 d . . .
H17 H 0.6521 0.8076 0.6869 0.035 Uiso 1 1 calc R . .
C18 C 0.59999(14) 0.85499(13) 0.7485(3) 0.0296(5) Uani 1 1 d . . .
H18 H 0.5900 0.8681 0.8274 0.036 Uiso 1 1 calc R . .
C19 C 0.53532(14) 0.81251(14) 0.6778(3) 0.0319(6) Uani 1 1 d . . .
H19 H 0.5461 0.8092 0.5927 0.038 Uiso 1 1 calc R . .
C20 C 0.49295(15) 0.74148(16) 0.7318(3) 0.0391(7) Uani 1 1 d . . .
H20 H 0.4751 0.7448 0.8110 0.047 Uiso 1 1 calc R . .
C21 C 0.75423(15) 0.85903(18) 0.8119(3) 0.0428(8) Uani 1 1 d . . .
C22 C 0.8072(2) 0.8977(3) 0.9055(5) 0.0705(13) Uani 1 1 d . . .
H22A H 0.8482 0.8977 0.8846 0.106 Uiso 1 1 calc R . .
H22B H 0.7915 0.8766 0.9835 0.106 Uiso 1 1 calc R . .
H22C H 0.8160 0.9435 0.9087 0.106 Uiso 1 1 calc R . .
C23 C 0.67172(14) 0.97567(14) 0.7326(3) 0.0323(6) Uani 1 1 d . . .
C24 C 0.72388(16) 1.03044(15) 0.6551(3) 0.0417(7) Uani 1 1 d . . .
H24A H 0.7235 1.0719 0.6695 0.063 Uiso 1 1 calc R . .
H24B H 0.7140 1.0180 0.5711 0.063 Uiso 1 1 calc R . .
H24C H 0.7678 1.0369 0.6747 0.063 Uiso 1 1 calc R . .
C25 C 0.47438(18) 0.85975(18) 0.5795(3) 0.0462(8) Uani 1 1 d . . .
C26 C 0.4309(2) 0.8904(2) 0.6045(4) 0.0604(11) Uani 1 1 d . . .
H26A H 0.4582 0.9349 0.6382 0.091 Uiso 1 1 calc R . .
H26B H 0.3959 0.8624 0.6613 0.091 Uiso 1 1 calc R . .
H26C H 0.4105 0.8935 0.5300 0.091 Uiso 1 1 calc R . .
C27 C 0.43461(17) 0.69483(18) 0.6498(4) 0.0523(9) Uani 1 1 d . . .
H27A H 0.4130 0.6487 0.6802 0.063 Uiso 1 1 calc R . .
H27B H 0.4010 0.7092 0.6469 0.063 Uiso 1 1 calc R . .
C28 C 0.4174(2) 0.6677(2) 0.4376(5) 0.0713(13) Uani 1 1 d . . .
C29 C 0.4510(3) 0.6802(3) 0.3185(5) 0.0801(15) Uani 1 1 d . . .
H29A H 0.4303 0.6390 0.2718 0.120 Uiso 1 1 calc R . .
H29B H 0.4982 0.6953 0.3300 0.120 Uiso 1 1 calc R . .
H29C H 0.4463 0.7145 0.2759 0.120 Uiso 1 1 calc R . .
O10 O 0.2451(4) 0.5477(3) 0.3439(6) 0.0763(17) Uani 0.50 1 d PU . .
O11 O 0.8956(5) 0.9717(4) 0.6458(10) 0.051(2) Uani 0.25 1 d PU . .
O12 O -0.0058(8) 0.9625(7) 0.9810(16) 0.089(4) Uani 0.25 1 d PU . .

loop_
_atom_site_aniso_label
_atom_site_aniso_U_11
_atom_site_aniso_U_22
_atom_site_aniso_U_33
_atom_site_aniso_U_23
_atom_site_aniso_U_13
_atom_site_aniso_U_12
S1 0.0521(4) 0.0465(4) 0.0276(4) 0.0003(3) 0.0034(3) 0.0328(4)
N1 0.0338(12) 0.0584(16) 0.0323(14) -0.0003(12) 0.0026(11) 0.0251(12)
N2 0.0388(12) 0.0383(12) 0.0236(12) 0.0010(9) -0.0006(9) 0.0239(10)
N3 0.0402(12) 0.0399(13) 0.0262(13) 0.0062(10) 0.0052(10) 0.0279(11)
O1 0.0286(9) 0.0334(10) 0.0478(13) 0.0075(9) -0.0020(9) 0.0165(8)
O2 0.0321(9) 0.0414(11) 0.0329(11) -0.0078(9) -0.0065(8) 0.0221(9)
O3 0.0378(12) 0.0835(19) 0.0636(18) -0.0317(15) -0.0070(12) 0.0329(13)
O4 0.0385(10) 0.0310(9) 0.0259(10) -0.0001(8) 0.0023(8) 0.0176(8)
O5 0.0511(12) 0.0379(11) 0.0302(12) -0.0054(9) -0.0006(10) 0.0177(10)
O6 0.0427(11) 0.0505(12) 0.0371(12) -0.0004(9) -0.0042(9) 0.0354(10)
O7 0.129(3) 0.124(3) 0.0386(16) -0.0073(17) -0.0139(17) 0.107(3)
O8 0.0404(12) 0.0433(12) 0.0612(17) -0.0059(11) -0.0160(11) 0.0166(10)
O9 0.0457(17) 0.120(3) 0.113(3) 0.025(3) -0.0364(19) -0.0013(18)
C1 0.0429(16) 0.0460(17) 0.0318(16) 0.0078(13) 0.0033(13) 0.0170(14)
C2 0.049(2) 0.059(2) 0.041(2) 0.0100(17) 0.0062(16) 0.0060(17)
C3 0.0445(19) 0.070(3) 0.047(2) 0.0072(19) -0.0070(17) 0.0007(18)
C4 0.0464(18) 0.059(2) 0.0364(19) 0.0033(16) -0.0015(15) 0.0148(16)
C5 0.0420(16) 0.0432(16) 0.0289(15) 0.0049(13) 0.0028(13) 0.0186(13)
C6 0.0385(15) 0.0340(14) 0.0296(15) 0.0045(12) 0.0019(12) 0.0191(12)
C7 0.0347(14) 0.0399(14) 0.0314(15) 0.0033(12) 0.0016(11) 0.0246(12)
C8 0.0323(13) 0.0364(14) 0.0256(14) 0.0053(11) 0.0011(11) 0.0195(11)
C9 0.0405(15) 0.0370(14) 0.0295(15) 0.0035(12) -0.0036(12) 0.0191(12)
C10 0.055(2) 0.081(3) 0.043(2) 0.024(2) -0.0148(18) -0.004(2)
C11 0.055(2) 0.087(3) 0.061(3) 0.037(3) -0.020(2) -0.019(2)
C12 0.051(2) 0.061(2) 0.053(2) 0.0101(18) -0.0204(18) 0.0113(18)
C13 0.0428(17) 0.059(2) 0.0400(19) 0.0033(16) -0.0093(15) 0.0181(15)
C14 0.0409(16) 0.0473(17) 0.0324(16) 0.0056(13) -0.0014(13) 0.0204(14)
C15 0.0301(12) 0.0332(13) 0.0311(15) 0.0013(11) -0.0006(11) 0.0186(11)
C16 0.0325(13) 0.0358(14) 0.0332(16) 0.0020(12) 0.0010(11) 0.0221(12)
C17 0.0267(12) 0.0343(13) 0.0285(14) -0.0028(11) -0.0037(11) 0.0177(10)
C18 0.0342(13) 0.0322(12) 0.0268(14) 0.0048(11) 0.0030(11) 0.0198(11)
C19 0.0330(13) 0.0400(14) 0.0328(15) 0.0026(12) 0.0001(12) 0.0257(12)
C20 0.0317(14) 0.0411(15) 0.050(2) 0.0067(14) 0.0014(13) 0.0222(12)
C21 0.0311(14) 0.0502(18) 0.051(2) -0.0145(15) -0.0085(14) 0.0233(13)
C22 0.051(2) 0.090(3) 0.081(3) -0.047(3) -0.032(2) 0.043(2)
C23 0.0348(14) 0.0339(13) 0.0291(15) -0.0024(11) -0.0058(11) 0.0179(11)
C24 0.0412(16) 0.0371(15) 0.0401(19) 0.0050(13) 0.0050(14) 0.0145(13)
C25 0.059(2) 0.058(2) 0.0389(18) -0.0071(15) -0.0124(15) 0.0425(17)
C26 0.071(2) 0.078(3) 0.063(3) -0.016(2) -0.024(2) 0.061(2)
C27 0.0344(16) 0.0431(17) 0.075(3) 0.0076(17) -0.0042(17) 0.0159(14)
C28 0.054(2) 0.056(2) 0.087(3) 0.001(2) -0.033(2) 0.0143(19)
C29 0.084(3) 0.075(3) 0.066(3) -0.018(2) -0.033(3) 0.028(3)
O10 0.079(4) 0.072(4) 0.069(4) -0.010(3) -0.006(3) 0.031(3)
O11 0.050(5) 0.035(4) 0.069(6) 0.006(4) -0.014(4) 0.022(4)
O12 0.080(7) 0.086(7) 0.115(8) -0.002(6) -0.010(6) 0.053(6)

loop_
_atom_type_symbol
_atom_type_description
_atom_type_scat_dispersion_real
_atom_type_scat_dispersion_imag
_atom_type_scat_source
C C 0.0033 0.0016 'International Tables Vol C Tables 4.2.6.8 and 6.1.1.4'
H H 0.0000 0.0000 'International Tables Vol C Tables 4.2.6.8 and 6.1.1.4'
N N 0.0061 0.0033 'International Tables Vol C Tables 4.2.6.8 and 6.1.1.4'
O O 0.0106 0.0060 'International Tables Vol C Tables 4.2.6.8 and 6.1.1.4'
S S 0.1246 0.1234 'International Tables Vol C Tables 4.2.6.8 and 6.1.1.4'

loop_
_geom_angle_atom_site_label_1
_geom_angle_atom_site_label_2
_geom_angle_atom_site_label_3
_geom_angle
_geom_angle_site_symmetry_1
_geom_angle_site_symmetry_3
_geom_angle_publ_flag
C7 N1 H1A 120.0 . . ?
C7 N1 H1B 120.0 . . ?
H1A N1 H1B 120.0 . . ?
C15 N2 C8 124.1(2) . . ?
C15 N2 H2 118.0 . . ?
C8 N2 H2 118.0 . . ?
C15 N3 C16 125.3(2) . . ?
C15 N3 H3 117.4 . . ?
C16 N3 H3 117.4 . . ?
C16 O1 C20 112.4(2) . . ?
C21 O2 C17 117.2(2) . . ?
C23 O4 C18 117.6(2) . . ?
C25 O6 C19 117.7(2) . . ?
C28 O8 C27 117.3(3) . . ?
C2 C1 C6 122.0(3) . . ?
C2 C1 H1 119.0 . . ?
C6 C1 H1 119.0 . . ?
C1 C2 C3 119.5(3) . . ?
C1 C2 H2A 120.2 . . ?
C3 C2 H2A 120.2 . . ?
C4 C3 C2 119.6(3) . . ?
C4 C3 H3A 120.2 . . ?
C2 C3 H3A 120.2 . . ?
C3 C4 C5 121.0(3) . . ?
C3 C4 H4 119.5 . . ?
C5 C4 H4 119.5 . . ?
C4 C5 C6 120.7(3) . . ?
C4 C5 H5 119.7 . . ?
C6 C5 H5 119.7 . . ?
C1 C6 C5 117.2(3) . . ?
C1 C6 C7 119.9(3) . . ?
C5 C6 C7 122.9(3) . . ?
N1 C7 C6 110.1(3) . . ?
N1 C7 C8 110.1(2) . . ?
C6 C7 C8 110.3(2) . . ?
N1 C7 H7 108.8 . . ?
C6 C7 H7 108.8 . . ?
C8 C7 H7 108.8 . . ?
N2 C8 C9 111.3(2) . . ?
N2 C8 C7 108.7(2) . . ?
C9 C8 C7 113.6(2) . . ?
N2 C8 H8 107.7 . . ?
C9 C8 H8 107.7 . . ?
C7 C8 H8 107.7 . . ?
C10 C9 C14 117.8(3) . . ?
C10 C9 C8 122.3(3) . . ?
C14 C9 C8 119.8(3) . . ?
C9 C10 C11 121.1(4) . . ?
C9 C10 H10 119.5 . . ?
C11 C10 H10 119.5 . . ?
C12 C11 C10 120.3(4) . . ?
C12 C11 H11 119.9 . . ?
C10 C11 H11 119.9 . . ?
C13 C12 C11 118.9(4) . . ?
C13 C12 H12 120.6 . . ?
C11 C12 H12 120.6 . . ?
C12 C13 C14 120.6(3) . . ?
C12 C13 H13 119.7 . . ?
C14 C13 H13 119.7 . . ?
C13 C14 C9 121.4(3) . . ?
C13 C14 H14 119.3 . . ?
C9 C14 H14 119.3 . . ?
N2 C15 N3 111.9(2) . . ?
N2 C15 S1 123.9(2) . . ?
N3 C15 S1 124.2(2) . . ?
N3 C16 O1 106.8(2) . . ?
N3 C16 C17 111.2(2) . . ?
O1 C16 C17 106.7(2) . . ?
N3 C16 H16 110.7 . . ?
O1 C16 H16 110.7 . . ?
C17 C16 H16 110.7 . . ?
O2 C17 C18 107.4(2) . . ?
O2 C17 C16 109.5(2) . . ?
C18 C17 C16 108.9(2) . . ?
O2 C17 H17 110.3 . . ?
C18 C17 H17 110.3 . . ?
C16 C17 H17 110.3 . . ?
O4 C18 C19 108.4(2) . . ?
O4 C18 C17 106.9(2) . . ?
C19 C18 C17 109.9(2) . . ?
O4 C18 H18 110.5 . . ?
C19 C18 H18 110.5 . . ?
C17 C18 H18 110.5 . . ?
O6 C19 C18 107.4(2) . . ?
O6 C19 C20 107.9(2) . . ?
C18 C19 C20 112.0(2) . . ?
O6 C19 H19 109.8 . . ?
C18 C19 H19 109.8 . . ?
C20 C19 H19 109.8 . . ?
O1 C20 C27 106.7(3) . . ?
O1 C20 C19 109.9(2) . . ?
C27 C20 C19 112.2(3) . . ?
O1 C20 H20 109.3 . . ?
C27 C20 H20 109.3 . . ?
C19 C20 H20 109.3 . . ?
O3 C21 O2 123.4(3) . . ?
O3 C21 C22 126.0(3) . . ?
O2 C21 C22 110.6(3) . . ?
C21 C22 H22A 109.5 . . ?
C21 C22 H22B 109.5 . . ?
H22A C22 H22B 109.5 . . ?
C21 C22 H22C 109.5 . . ?
H22A C22 H22C 109.5 . . ?
H22B C22 H22C 109.5 . . ?
O5 C23 O4 123.3(3) . . ?
O5 C23 C24 125.2(3) . . ?
O4 C23 C24 111.5(3) . . ?
C23 C24 H24A 109.5 . . ?
C23 C24 H24B 109.5 . . ?
H24A C24 H24B 109.5 . . ?
C23 C24 H24C 109.5 . . ?
H24A C24 H24C 109.5 . . ?
H24B C24 H24C 109.5 . . ?
O7 C25 O6 123.5(3) . . ?
O7 C25 C26 126.2(3) . . ?
O6 C25 C26 110.3(3) . . ?
C25 C26 H26A 109.5 . . ?
C25 C26 H26B 109.5 . . ?
H26A C26 H26B 109.5 . . ?
C25 C26 H26C 109.5 . . ?
H26A C26 H26C 109.5 . . ?
H26B C26 H26C 109.5 . . ?
O8 C27 C20 107.4(3) . . ?
O8 C27 H27A 110.2 . . ?
C20 C27 H27A 110.2 . . ?
O8 C27 H27B 110.2 . . ?
C20 C27 H27B 110.2 . . ?
H27A C27 H27B 108.5 . . ?
O9 C28 O8 120.7(5) . . ?
O9 C28 C29 126.8(4) . . ?
O8 C28 C29 112.4(4) . . ?
C28 C29 H29A 109.5 . . ?
C28 C29 H29B 109.5 . . ?
H29A C29 H29B 109.5 . . ?
C28 C29 H29C 109.5 . . ?
H29A C29 H29C 109.5 . . ?
H29B C29 H29C 109.5 . . ?

loop_
_geom_bond_atom_site_label_1
_geom_bond_atom_site_label_2
_geom_bond_distance
_geom_bond_site_symmetry_2
_geom_bond_publ_flag
S1 C15 1.673(3) . ?
N1 C7 1.462(4) . ?
N1 H1A 0.8600 . ?
N1 H1B 0.8600 . ?
N2 C15 1.347(3) . ?
N2 C8 1.447(3) . ?
N2 H2 0.8600 . ?
N3 C15 1.364(4) . ?
N3 C16 1.422(3) . ?
N3 H3 0.8600 . ?
O1 C16 1.434(3) . ?
O1 C20 1.435(3) . ?
O2 C21 1.358(3) . ?
O2 C17 1.434(3) . ?
O3 C21 1.207(4) . ?
O4 C23 1.347(3) . ?
O4 C18 1.456(3) . ?
O5 C23 1.204(4) . ?
O6 C25 1.351(4) . ?
O6 C19 1.446(3) . ?
O7 C25 1.183(5) . ?
O8 C28 1.360(5) . ?
O8 C27 1.444(5) . ?
O9 C28 1.209(6) . ?
C1 C2 1.382(5) . ?
C1 C6 1.406(4) . ?
C1 H1 0.9300 . ?
C2 C3 1.392(6) . ?
C2 H2A 0.9300 . ?
C3 C4 1.378(5) . ?
C3 H3A 0.9300 . ?
C4 C5 1.384(5) . ?
C4 H4 0.9300 . ?
C5 C6 1.407(4) . ?
C5 H5 0.9300 . ?
C6 C7 1.497(4) . ?
C7 C8 1.545(4) . ?
C7 H7 0.9800 . ?
C8 C9 1.520(4) . ?
C8 H8 0.9800 . ?
C9 C10 1.367(5) . ?
C9 C14 1.380(4) . ?
C10 C11 1.391(5) . ?
C10 H10 0.9300 . ?
C11 C12 1.374(6) . ?
C11 H11 0.9300 . ?
C12 C13 1.365(6) . ?
C12 H12 0.9300 . ?
C13 C14 1.378(5) . ?
C13 H13 0.9300 . ?
C14 H14 0.9300 . ?
C16 C17 1.528(4) . ?
C16 H16 0.9800 . ?
C17 C18 1.520(3) . ?
C17 H17 0.9800 . ?
C18 C19 1.510(4) . ?
C18 H18 0.9800 . ?
C19 C20 1.529(4) . ?
C19 H19 0.9800 . ?
C20 C27 1.514(5) . ?
C20 H20 0.9800 . ?
C21 C22 1.492(5) . ?
C22 H22A 0.9600 . ?
C22 H22B 0.9600 . ?
C22 H22C 0.9600 . ?
C23 C24 1.486(4) . ?
C24 H24A 0.9600 . ?
C24 H24B 0.9600 . ?
C24 H24C 0.9600 . ?
C25 C26 1.493(4) . ?
C26 H26A 0.9600 . ?
C26 H26B 0.9600 . ?
C26 H26C 0.9600 . ?
C27 H27A 0.9700 . ?
C27 H27B 0.9700 . ?
C28 C29 1.471(8) . ?
C29 H29A 0.9600 . ?
C29 H29B 0.9600 . ?
C29 H29C 0.9600 . ?

loop_
_geom_torsion_atom_site_label_1
_geom_torsion_atom_site_label_2
_geom_torsion_atom_site_label_3
_geom_torsion_atom_site_label_4
_geom_torsion
_geom_torsion_site_symmetry_1
_geom_torsion_site_symmetry_2
_geom_torsion_site_symmetry_3
_geom_torsion_site_symmetry_4
_geom_torsion_publ_flag
C6 C1 C2 C3 1.6(7) . . . . ?
C1 C2 C3 C4 -2.3(8) . . . . ?
C2 C3 C4 C5 2.9(7) . . . . ?
C3 C4 C5 C6 -2.6(6) . . . . ?
C2 C1 C6 C5 -1.2(5) . . . . ?
C2 C1 C6 C7 177.2(3) . . . . ?
C4 C5 C6 C1 1.7(5) . . . . ?
C4 C5 C6 C7 -176.7(3) . . . . ?
C1 C6 C7 N1 153.1(3) . . . . ?
C5 C6 C7 N1 -28.6(4) . . . . ?
C1 C6 C7 C8 -85.3(3) . . . . ?
C5 C6 C7 C8 93.0(3) . . . . ?
C15 N2 C8 C9 -84.6(3) . . . . ?
C15 N2 C8 C7 149.6(3) . . . . ?
N1 C7 C8 N2 63.3(3) . . . . ?
C6 C7 C8 N2 -58.4(3) . . . . ?
N1 C7 C8 C9 -61.2(3) . . . . ?
C6 C7 C8 C9 177.1(2) . . . . ?
N2 C8 C9 C10 -29.7(5) . . . . ?
C7 C8 C9 C10 93.3(4) . . . . ?
N2 C8 C9 C14 148.2(3) . . . . ?
C7 C8 C9 C14 -88.8(3) . . . . ?
C14 C9 C10 C11 1.0(8) . . . . ?
C8 C9 C10 C11 179.0(5) . . . . ?
C9 C10 C11 C12 -2.3(10) . . . . ?
C10 C11 C12 C13 1.8(9) . . . . ?
C11 C12 C13 C14 -0.1(7) . . . . ?
C12 C13 C14 C9 -1.2(6) . . . . ?
C10 C9 C14 C13 0.7(6) . . . . ?
C8 C9 C14 C13 -177.3(3) . . . . ?
C8 N2 C15 N3 177.5(2) . . . . ?
C8 N2 C15 S1 -2.3(4) . . . . ?
C16 N3 C15 N2 176.1(3) . . . . ?
C16 N3 C15 S1 -4.1(4) . . . . ?
C15 N3 C16 O1 -122.2(3) . . . . ?
C15 N3 C16 C17 121.8(3) . . . . ?
C20 O1 C16 N3 174.0(2) . . . . ?
C20 O1 C16 C17 -67.0(3) . . . . ?
C21 O2 C17 C18 -138.5(3) . . . . ?
C21 O2 C17 C16 103.4(3) . . . . ?
N3 C16 C17 O2 -63.3(3) . . . . ?
O1 C16 C17 O2 -179.4(2) . . . . ?
N3 C16 C17 C18 179.6(2) . . . . ?
O1 C16 C17 C18 63.5(3) . . . . ?
C23 O4 C18 C19 130.8(2) . . . . ?
C23 O4 C18 C17 -110.8(3) . . . . ?
O2 C17 C18 O4 67.5(3) . . . . ?
C16 C17 C18 O4 -174.0(2) . . . . ?
O2 C17 C18 C19 -175.0(2) . . . . ?
C16 C17 C18 C19 -56.5(3) . . . . ?
C25 O6 C19 C18 126.5(3) . . . . ?
C25 O6 C19 C20 -112.6(3) . . . . ?
O4 C18 C19 O6 -74.6(3) . . . . ?
C17 C18 C19 O6 168.9(2) . . . . ?
O4 C18 C19 C20 167.1(2) . . . . ?
C17 C18 C19 C20 50.6(3) . . . . ?
C16 O1 C20 C27 -177.1(2) . . . . ?
C16 O1 C20 C19 60.9(3) . . . . ?
O6 C19 C20 O1 -169.5(2) . . . . ?
C18 C19 C20 O1 -51.5(3) . . . . ?
O6 C19 C20 C27 72.0(3) . . . . ?
C18 C19 C20 C27 -170.1(3) . . . . ?
C17 O2 C21 O3 4.2(5) . . . . ?
C17 O2 C21 C22 -175.2(3) . . . . ?
C18 O4 C23 O5 -7.2(4) . . . . ?
C18 O4 C23 C24 170.7(2) . . . . ?
C19 O6 C25 O7 -2.5(5) . . . . ?
C19 O6 C25 C26 176.5(3) . . . . ?
C28 O8 C27 C20 -170.9(3) . . . . ?
O1 C20 C27 O8 -69.2(3) . . . . ?
C19 C20 C27 O8 51.2(3) . . . . ?
C27 O8 C28 O9 -4.3(6) . . . . ?
C27 O8 C28 C29 174.4(4) . . . . ?
